data_4334273
loop_
_publ_author_name
'Yuh Hijikata'
'Satoshi Horike'
'Masayuki Sugimoto'
'Munehiro Inukai'
'Tomohiro Fukushima'
'Susumu Kitagawa'

_publ_contact_author_address
;
Department of Synthetic Chemistry and Biological Chemistry
Graduate School of Engineering, Kyoto University
Katsura, Nishikyo-ku
Kyoto
615-8510
JAPAN
;
_publ_contact_author_email KITAGAWA@SBCHEM.KYOTO-U.AC.JP
_publ_contact_author_name 'Susumu Kitagawa'
_publ_section_title
;
 Pore Design of Two-Dimensional Coordination Polymers toward Selective
 Adsorption
;
_journal_name_full 'Inorganic Chemistry'
_journal_page_first 3634
_journal_page_last 3642
_journal_paper_doi 10.1021/ic302006x
_journal_volume 52
_journal_year 2013
_chemical_formula_sum 'C38 H24 N2 O12 S2 Zn2'
_chemical_formula_weight 895.45
_chemical_name_systematic
; 
 ? 
;
_space_group_IT_number 15
_symmetry_cell_setting monoclinic
_symmetry_space_group_name_Hall '-C 2yc'
_symmetry_space_group_name_H-M 'C 1 2/c 1'
_atom_sites_solution_hydrogens geom
_atom_sites_solution_primary direct
_atom_sites_solution_secondary difmap
_audit_creation_method SHELXL-97
_cell_angle_alpha 90.00
_cell_angle_beta 104.764(2)
_cell_angle_gamma 90.00
_cell_formula_units_Z 8
_cell_length_a 28.271(6)
_cell_length_b 22.155(4)
_cell_length_c 12.549(3)
_cell_measurement_temperature 223(2)
_cell_volume 7600(3)
_computing_structure_refinement 'SHELXL-97 (Sheldrick, 1997)'
_computing_structure_solution SIR-97
_diffrn_ambient_temperature 223(2)
_diffrn_measured_fraction_theta_full 0.966
_diffrn_measured_fraction_theta_max 0.966
_diffrn_measurement_device_type CCD
_diffrn_measurement_method \w
_diffrn_radiation_monochromator graphite
_diffrn_radiation_source 'fine-focus sealed tube'
_diffrn_radiation_type MoK\a
_diffrn_radiation_wavelength 0.71075
_diffrn_reflns_av_R_equivalents 0.0394
_diffrn_reflns_av_sigmaI/netI 0.0411
_diffrn_reflns_limit_h_max 35
_diffrn_reflns_limit_h_min -36
_diffrn_reflns_limit_k_max 22
_diffrn_reflns_limit_k_min -28
_diffrn_reflns_limit_l_max 16
_diffrn_reflns_limit_l_min -16
_diffrn_reflns_number 30579
_diffrn_reflns_theta_full 27.51
_diffrn_reflns_theta_max 27.51
_diffrn_reflns_theta_min 3.11
_exptl_absorpt_coefficient_mu 1.438
_exptl_absorpt_correction_T_max 0.7618
_exptl_absorpt_correction_T_min 0.7618
_exptl_absorpt_correction_type empirical
_exptl_crystal_colour colorless
_exptl_crystal_density_diffrn 1.565
_exptl_crystal_description plate
_exptl_crystal_F_000 3632
_exptl_crystal_size_max 0.20
_exptl_crystal_size_mid 0.20
_exptl_crystal_size_min 0.20
_refine_diff_density_max 3.274
_refine_diff_density_min -0.651
_refine_diff_density_rms 0.171
_refine_ls_extinction_method none
_refine_ls_goodness_of_fit_ref 1.699
_refine_ls_hydrogen_treatment constr
_refine_ls_matrix_type full
_refine_ls_number_parameters 505
_refine_ls_number_reflns 8450
_refine_ls_number_restraints 0
_refine_ls_restrained_S_all 1.699
_refine_ls_R_factor_all 0.0854
_refine_ls_R_factor_gt 0.0692
_refine_ls_shift/su_max 0.000
_refine_ls_shift/su_mean 0.000
_refine_ls_structure_factor_coef Fsqd
_refine_ls_weighting_details 'calc w=1/[\s^2^(Fo^2^)+(0.1000P)^2^+0.0000P] where P=(Fo^2^+2Fc^2^)/3'
_refine_ls_weighting_scheme calc
_refine_ls_wR_factor_gt 0.2479
_refine_ls_wR_factor_ref 0.2585
_reflns_number_gt 6639
_reflns_number_total 8450
_reflns_threshold_expression >2sigma(I)
_cod_data_source_file ic302006x_si_002_5.cif
_cod_data_source_block Zn_SDB_bpy
_cod_database_code 4334273

loop_
_symmetry_equiv_pos_as_xyz
'x, y, z'
'-x, y, -z+1/2'
'x+1/2, y+1/2, z'
'-x+1/2, y+1/2, -z+1/2'
'-x, -y, -z'
'x, -y, z-1/2'
'-x+1/2, -y+1/2, -z'
'x+1/2, -y+1/2, z-1/2'

loop_
_atom_site_label
_atom_site_type_symbol
_atom_site_fract_x
_atom_site_fract_y
_atom_site_fract_z
_atom_site_U_iso_or_equiv
_atom_site_adp_type
_atom_site_occupancy
_atom_site_symmetry_multiplicity
_atom_site_calc_flag
_atom_site_refinement_flags
Zn1 Zn 0.18922(2) 0.23946(2) -0.34138(5) 0.0201(2) Uani 1 1 d .
Zn2 Zn 0.08373(2) 0.26225(3) -0.40350(5) 0.0215(2) Uani 1 1 d .
S3 S 0.17876(5) 0.51025(6) 0.14910(10) 0.0280(3) Uani 1 1 d .
S4 S 0.10179(6) -0.01112(6) 0.10945(11) 0.0320(3) Uani 1 1 d .
O5 O 0.19006(14) 0.30266(17) 0.5435(3) 0.0317(9) Uani 1 1 d .
O6 O 0.10918(13) 0.31998(17) 0.4958(3) 0.0304(9) Uani 1 1 d .
N21 N 0.51087(16) 0.2309(2) 0.0217(4) 0.0271(10) Uani 1 1 d .
O8 O 0.16444(13) 0.18253(18) -0.2406(3) 0.0326(9) Uani 1 1 d .
O9 O 0.09573(15) 0.19299(18) 0.4978(3) 0.0360(9) Uani 1 1 d .
O10 O 0.17579(14) 0.17597(18) 0.5385(3) 0.0345(9) Uani 1 1 d .
N22 N 0.26177(16) 0.23609(19) -0.2642(4) 0.0247(10) Uani 1 1 d .
O13 O 0.08372(14) 0.19855(18) -0.2855(3) 0.0346(9) Uani 1 1 d .
C14 C 0.1071(2) 0.0405(2) 0.0042(4) 0.0274(11) Uani 1 1 d .
O15 O 0.22886(15) 0.53037(19) 0.1706(3) 0.0389(10) Uani 1 1 d .
O16 O 0.14018(15) 0.55382(17) 0.1329(3) 0.0363(10) Uani 1 1 d .
C96 C 0.17197(19) 0.4606(2) 0.2558(4) 0.0247(11) Uani 1 1 d .
C98 C 0.1100(2) 0.0371(2) 0.2252(4) 0.0271(11) Uani 1 1 d .
C97 C 0.20684(18) 0.3884(2) 0.3948(4) 0.0258(11) Uani 1 1 d .
H1 H 0.2340 0.3676 0.4379 0.031 Uiso 1 1 calc R
O17 O 0.14275(17) -0.05116(17) 0.1302(3) 0.0417(11) Uani 1 1 d .
C22 C 0.1662(2) 0.4623(2) 0.0321(4) 0.0289(12) Uani 1 1 d .
O18 O 0.05274(15) -0.03432(19) 0.0826(3) 0.0420(10) Uani 1 1 d .
C24 C 0.12381(19) 0.1183(2) 0.3965(4) 0.0264(11) Uani 1 1 d .
C25 C 0.15950(18) 0.3771(2) 0.4094(4) 0.0250(11) Uani 1 1 d .
C26 C 0.1531(2) 0.3299(2) 0.4888(4) 0.0277(11) Uani 1 1 d .
C27 C 0.21334(18) 0.4296(2) 0.3183(4) 0.0259(11) Uani 1 1 d .
H2 H 0.2446 0.4369 0.3077 0.031 Uiso 1 1 calc R
C28 C 0.11661(19) 0.1247(2) -0.1510(4) 0.0263(11) Uani 1 1 d .
C29 C 0.12055(19) 0.4089(2) 0.3470(4) 0.0298(12) Uani 1 1 d .
H3 H 0.0890 0.4023 0.3562 0.036 Uiso 1 1 calc R
C30 C 0.1321(2) 0.1660(2) 0.4855(4) 0.0277(11) Uani 1 1 d .
C32 C 0.0696(2) 0.0660(3) 0.2476(5) 0.0349(13) Uani 1 1 d .
H4 H 0.0377 0.0584 0.2046 0.042 Uiso 1 1 calc R
C33 C 0.1219(2) 0.1720(2) -0.2327(4) 0.0282(12) Uani 1 1 d .
C34 C 0.35969(18) 0.2334(3) -0.1506(5) 0.0280(12) Uani 1 1 d .
C35 C 0.14800(19) 0.3827(2) -0.1425(4) 0.0266(11) Uani 1 1 d .
C36 C 0.1099(2) 0.4068(3) -0.1045(5) 0.0360(14) Uani 1 1 d .
H5 H 0.0774 0.3962 -0.1383 0.043 Uiso 1 1 calc R
C37 C 0.0703(2) 0.1058(3) -0.1453(5) 0.0412(15) Uani 1 1 d .
H6 H 0.0424 0.1219 -0.1945 0.049 Uiso 1 1 calc R
C38 C 0.2052(2) 0.4399(2) -0.0064(4) 0.0301(12) Uani 1 1 d .
H7 H 0.2375 0.4517 0.0272 0.036 Uiso 1 1 calc R
C39 C 0.1274(2) 0.4506(2) 0.2708(4) 0.0302(12) Uani 1 1 d .
H8 H 0.1005 0.4724 0.2289 0.036 Uiso 1 1 calc R
C40 C 0.1202(2) 0.4463(3) -0.0170(5) 0.0358(14) Uani 1 1 d .
H9 H 0.0944 0.4623 0.0088 0.043 Uiso 1 1 calc R
C41 C 0.1633(2) 0.0885(3) 0.3747(5) 0.0371(14) Uani 1 1 d .
H10 H 0.1950 0.0958 0.4190 0.045 Uiso 1 1 calc R
C42 C 0.1565(2) 0.0478(3) 0.2881(5) 0.0395(14) Uani 1 1 d .
H11 H 0.1834 0.0280 0.2727 0.047 Uiso 1 1 calc R
C43 C 0.2954(2) 0.2571(3) -0.3084(5) 0.0365(14) Uani 1 1 d .
H12 H 0.2856 0.2744 -0.3790 0.044 Uiso 1 1 calc R
C44 C 0.1955(2) 0.4005(3) -0.0937(4) 0.0326(12) Uani 1 1 d .
H13 H 0.2213 0.3855 -0.1206 0.039 Uiso 1 1 calc R
C45 C 0.1532(2) 0.0581(3) -0.0025(5) 0.0446(16) Uani 1 1 d .
H14 H 0.1814 0.0416 0.0451 0.054 Uiso 1 1 calc R
C46 C 0.0779(2) 0.1059(3) 0.3346(5) 0.0363(13) Uani 1 1 d .
H15 H 0.0510 0.1251 0.3517 0.044 Uiso 1 1 calc R
C47 C 0.3247(2) 0.2111(4) -0.1047(6) 0.068(3) Uani 1 1 d .
H16 H 0.3334 0.1949 -0.0331 0.082 Uiso 1 1 calc R
C48 C 0.1569(2) 0.1001(3) -0.0800(5) 0.0438(16) Uani 1 1 d .
H17 H 0.1881 0.1124 -0.0846 0.053 Uiso 1 1 calc R
C49 C 0.2756(2) 0.2123(4) -0.1642(6) 0.063(3) Uani 1 1 d .
H18 H 0.2518 0.1957 -0.1325 0.075 Uiso 1 1 calc R
C50 C 0.41232(19) 0.2322(3) -0.0914(4) 0.0292(12) Uani 1 1 d .
C51 C 0.0651(2) 0.0633(3) -0.0672(5) 0.0386(14) Uani 1 1 d .
H19 H 0.0340 0.0503 -0.0631 0.046 Uiso 1 1 calc R
C52 C 0.4762(3) 0.2417(4) 0.0726(6) 0.057(2) Uani 1 1 d .
H20 H 0.4855 0.2495 0.1488 0.068 Uiso 1 1 calc R
C53 C 0.3444(2) 0.2551(3) -0.2568(5) 0.0440(17) Uani 1 1 d .
H21 H 0.3675 0.2685 -0.2937 0.053 Uiso 1 1 calc R
C55 C 0.4272(3) 0.2422(4) 0.0203(6) 0.061(2) Uani 1 1 d .
H22 H 0.4039 0.2493 0.0607 0.073 Uiso 1 1 calc R
C59 C 0.4959(2) 0.2171(5) -0.0846(7) 0.091(4) Uani 1 1 d .
H23 H 0.5195 0.2062 -0.1220 0.110 Uiso 1 1 calc R
C60 C 0.4478(3) 0.2178(5) -0.1424(6) 0.085(3) Uani 1 1 d .
H24 H 0.4392 0.2083 -0.2179 0.102 Uiso 1 1 calc R
O19 O 0.09375(15) 0.32648(18) -0.2849(3) 0.0375(10) Uani 1 1 d .
O20 O 0.17448(17) 0.30837(19) -0.2457(3) 0.0430(11) Uani 1 1 d .
C99 C 0.1375(2) 0.3359(2) -0.2318(4) 0.0336(13) Uani 1 1 d .

loop_
_atom_site_aniso_label
_atom_site_aniso_U_11
_atom_site_aniso_U_22
_atom_site_aniso_U_33
_atom_site_aniso_U_23
_atom_site_aniso_U_13
_atom_site_aniso_U_12
Zn1 0.0182(4) 0.0233(3) 0.0176(3) 0.0009(2) 0.0022(2) 0.0013(2)
Zn2 0.0182(4) 0.0261(4) 0.0189(3) -0.0001(2) 0.0025(3) 0.0009(2)
S3 0.0424(8) 0.0230(6) 0.0197(6) 0.0005(5) 0.0096(6) -0.0016(6)
S4 0.0540(9) 0.0232(7) 0.0207(6) -0.0004(5) 0.0133(6) -0.0055(6)
O5 0.031(2) 0.031(2) 0.033(2) 0.0094(17) 0.0093(17) 0.0043(17)
O6 0.028(2) 0.036(2) 0.027(2) 0.0058(16) 0.0067(16) -0.0027(16)
N21 0.017(2) 0.039(3) 0.023(2) -0.0033(19) 0.0019(18) -0.0007(19)
O8 0.030(2) 0.039(2) 0.030(2) 0.0079(17) 0.0113(17) -0.0069(17)
O9 0.041(2) 0.032(2) 0.036(2) -0.0098(18) 0.0118(18) 0.0051(19)
O10 0.042(2) 0.034(2) 0.027(2) -0.0097(16) 0.0084(18) -0.0062(18)
N22 0.016(2) 0.031(2) 0.027(2) 0.0054(18) 0.0036(18) 0.0038(17)
O13 0.035(2) 0.037(2) 0.030(2) 0.0116(18) 0.0055(17) 0.0012(18)
C14 0.041(3) 0.023(2) 0.021(2) 0.000(2) 0.013(2) -0.006(2)
O15 0.045(2) 0.041(2) 0.032(2) -0.0012(18) 0.0107(18) -0.015(2)
O16 0.053(3) 0.030(2) 0.026(2) 0.0009(16) 0.0083(18) 0.0096(19)
C96 0.039(3) 0.020(2) 0.016(2) 0.0026(19) 0.007(2) 0.000(2)
C98 0.040(3) 0.021(2) 0.023(3) -0.002(2) 0.012(2) 0.000(2)
C97 0.023(3) 0.027(3) 0.024(3) 0.002(2) 0.001(2) 0.002(2)
O17 0.070(3) 0.029(2) 0.027(2) 0.0007(17) 0.015(2) 0.010(2)
C22 0.047(3) 0.022(2) 0.019(2) 0.000(2) 0.010(2) 0.002(2)
O18 0.050(3) 0.044(2) 0.033(2) -0.0052(19) 0.0124(19) -0.024(2)
C24 0.033(3) 0.023(2) 0.024(3) 0.001(2) 0.009(2) -0.001(2)
C25 0.029(3) 0.023(2) 0.021(2) -0.001(2) 0.004(2) -0.005(2)
C26 0.037(3) 0.026(3) 0.020(2) 0.000(2) 0.007(2) -0.003(2)
C27 0.022(3) 0.030(3) 0.027(3) -0.001(2) 0.006(2) -0.006(2)
C28 0.032(3) 0.028(3) 0.019(2) 0.002(2) 0.006(2) -0.004(2)
C29 0.027(3) 0.033(3) 0.031(3) 0.004(2) 0.010(2) 0.003(2)
C30 0.038(3) 0.026(3) 0.021(2) 0.002(2) 0.011(2) 0.001(2)
C32 0.034(3) 0.039(3) 0.031(3) -0.011(2) 0.007(2) -0.006(3)
C33 0.039(3) 0.026(3) 0.019(2) 0.001(2) 0.006(2) -0.002(2)
C34 0.015(3) 0.039(3) 0.028(3) 0.002(2) 0.001(2) 0.001(2)
C35 0.036(3) 0.025(3) 0.019(2) 0.002(2) 0.007(2) 0.002(2)
C36 0.034(3) 0.044(3) 0.028(3) -0.011(3) 0.004(2) 0.008(3)
C37 0.032(3) 0.051(4) 0.037(3) 0.017(3) 0.001(3) -0.012(3)
C38 0.032(3) 0.030(3) 0.030(3) -0.002(2) 0.011(2) -0.003(2)
C39 0.033(3) 0.032(3) 0.023(3) 0.008(2) 0.003(2) 0.012(2)
C40 0.033(3) 0.044(3) 0.030(3) -0.009(3) 0.006(2) 0.013(3)
C41 0.037(3) 0.038(3) 0.030(3) -0.010(2) -0.003(2) 0.011(3)
C42 0.045(4) 0.039(3) 0.033(3) -0.012(3) 0.007(3) 0.013(3)
C43 0.027(3) 0.051(4) 0.029(3) 0.016(3) 0.002(3) -0.008(3)
C44 0.037(3) 0.035(3) 0.029(3) 0.000(2) 0.015(2) 0.005(2)
C45 0.040(3) 0.048(4) 0.046(4) 0.026(3) 0.012(3) 0.009(3)
C46 0.035(3) 0.038(3) 0.040(3) -0.014(3) 0.016(3) -0.002(3)
C47 0.027(3) 0.119(7) 0.048(4) 0.053(5) -0.011(3) -0.022(4)
C48 0.032(3) 0.056(4) 0.045(4) 0.023(3) 0.013(3) -0.001(3)
C49 0.023(3) 0.116(7) 0.044(4) 0.048(4) 0.000(3) -0.012(4)
C50 0.020(3) 0.041(3) 0.023(3) 0.004(2) 0.001(2) 0.002(2)
C51 0.034(3) 0.046(4) 0.034(3) 0.013(3) 0.007(3) -0.007(3)
C52 0.030(4) 0.108(7) 0.029(3) -0.008(4) 0.003(3) 0.007(4)
C53 0.026(3) 0.070(4) 0.036(4) 0.019(3) 0.007(3) -0.008(3)
C55 0.029(4) 0.121(7) 0.032(4) -0.011(4) 0.008(3) 0.009(4)
C59 0.024(4) 0.196(11) 0.056(5) -0.055(6) 0.012(3) -0.002(5)
C60 0.032(4) 0.186(11) 0.033(4) -0.034(5) 0.000(3) 0.002(5)
O19 0.046(2) 0.036(2) 0.031(2) -0.0095(18) 0.0100(19) -0.0075(19)
O20 0.062(3) 0.035(2) 0.032(2) -0.0100(18) 0.012(2) 0.011(2)
C99 0.056(4) 0.026(3) 0.022(3) 0.002(2) 0.016(3) 0.006(3)

loop_
_atom_type_symbol
_atom_type_description
_atom_type_scat_dispersion_real
_atom_type_scat_dispersion_imag
_atom_type_scat_source
C C 0.0033 0.0016 'International Tables Vol C Tables 4.2.6.8 and 6.1.1.4'
H H 0.0000 0.0000 'International Tables Vol C Tables 4.2.6.8 and 6.1.1.4'
N N 0.0061 0.0033 'International Tables Vol C Tables 4.2.6.8 and 6.1.1.4'
O O 0.0106 0.0060 'International Tables Vol C Tables 4.2.6.8 and 6.1.1.4'
S S 0.1246 0.1234 'International Tables Vol C Tables 4.2.6.8 and 6.1.1.4'
Zn Zn 0.2839 1.4301 'International Tables Vol C Tables 4.2.6.8 and 6.1.1.4'

loop_
_geom_angle_atom_site_label_1
_geom_angle_atom_site_label_2
_geom_angle_atom_site_label_3
_geom_angle
_geom_angle_site_symmetry_1
_geom_angle_site_symmetry_3
O5 Zn1 O10 89.02(17) 1_554 1_554
O5 Zn1 O8 160.98(16) 1_554 .
O10 Zn1 O8 90.19(16) 1_554 .
O5 Zn1 N22 99.90(16) 1_554 .
O10 Zn1 N22 107.69(17) 1_554 .
O8 Zn1 N22 98.43(16) . .
O5 Zn1 O20 86.77(17) 1_554 .
O10 Zn1 O20 157.76(18) 1_554 .
O8 Zn1 O20 86.80(18) . .
N22 Zn1 O20 94.55(18) . .
O5 Zn1 Zn2 83.49(11) 1_554 .
O10 Zn1 Zn2 86.37(11) 1_554 .
O8 Zn1 Zn2 77.50(11) . .
N22 Zn1 Zn2 165.50(13) . .
O20 Zn1 Zn2 71.46(13) . .
O19 Zn2 N21 102.79(18) . 8_455
O19 Zn2 O13 88.76(17) . .
N21 Zn2 O13 101.41(17) 8_455 .
O19 Zn2 O6 90.55(17) . 1_554
N21 Zn2 O6 98.15(16) 8_455 1_554
O13 Zn2 O6 160.09(16) . 1_554
O19 Zn2 O9 162.57(17) . 1_554
N21 Zn2 O9 94.62(17) 8_455 1_554
O13 Zn2 O9 87.23(17) . 1_554
O6 Zn2 O9 87.51(17) 1_554 1_554
O19 Zn2 Zn1 89.05(12) . .
N21 Zn2 Zn1 167.40(13) 8_455 .
O13 Zn2 Zn1 82.89(11) . .
O6 Zn2 Zn1 77.20(10) 1_554 .
O9 Zn2 Zn1 73.63(11) 1_554 .
O16 S3 O15 119.6(3) . .
O16 S3 C22 107.5(2) . .
O15 S3 C22 108.6(3) . .
O16 S3 C96 107.4(2) . .
O15 S3 C96 109.8(2) . .
C22 S3 C96 102.5(2) . .
O17 S4 O18 120.7(3) . .
O17 S4 C98 107.1(3) . .
O18 S4 C98 109.0(3) . .
O17 S4 C14 108.4(3) . .
O18 S4 C14 108.3(3) . .
C98 S4 C14 101.7(3) . .
C26 O5 Zn1 124.6(4) . 1_556
C26 O6 Zn2 130.2(3) . 1_556
C52 N21 C59 116.2(5) . .
C52 N21 Zn2 123.4(4) . 8_556
C59 N21 Zn2 120.4(4) . 8_556
C33 O8 Zn1 130.9(4) . .
C30 O9 Zn2 135.2(4) . 1_556
C30 O10 Zn1 119.0(3) . 1_556
C43 N22 C49 118.3(5) . .
C43 N22 Zn1 122.8(4) . .
C49 N22 Zn1 118.9(4) . .
C33 O13 Zn2 123.0(4) . .
C45 C14 C51 121.5(5) . .
C45 C14 S4 119.0(4) . .
C51 C14 S4 119.5(4) . .
C39 C96 C27 121.2(5) . .
C39 C96 S3 119.6(4) . .
C27 C96 S3 119.1(4) . .
C42 C98 C32 121.2(5) . .
C42 C98 S4 118.8(4) . .
C32 C98 S4 119.9(4) . .
C27 C97 C25 120.5(5) . .
C27 C97 H1 119.7 . .
C25 C97 H1 119.7 . .
C40 C22 C38 120.2(5) . .
C40 C22 S3 120.5(4) . .
C38 C22 S3 119.2(4) . .
C46 C24 C41 119.5(5) . .
C46 C24 C30 120.5(5) . .
C41 C24 C30 120.0(5) . .
C29 C25 C97 118.7(5) . .
C29 C25 C26 121.8(5) . .
C97 C25 C26 119.4(5) . .
O5 C26 O6 124.4(5) . .
O5 C26 C25 118.7(5) . .
O6 C26 C25 116.8(5) . .
C97 C27 C96 118.3(5) . .
C97 C27 H2 120.9 . .
C96 C27 H2 120.9 . .
C48 C28 C37 118.9(5) . .
C48 C28 C33 120.8(5) . .
C37 C28 C33 120.3(5) . .
C25 C29 C39 120.4(5) . .
C25 C29 H3 119.8 . .
C39 C29 H3 119.8 . .
O9 C30 O10 125.7(5) . .
O9 C30 C24 117.1(5) . .
O10 C30 C24 117.2(5) . .
C46 C32 C98 118.1(5) . .
C46 C32 H4 121.0 . .
C98 C32 H4 121.0 . .
O8 C33 O13 125.6(5) . .
O8 C33 C28 116.7(5) . .
O13 C33 C28 117.7(5) . .
C47 C34 C53 117.0(5) . .
C47 C34 C50 121.8(5) . .
C53 C34 C50 121.2(5) . .
C44 C35 C36 119.3(5) . .
C44 C35 C99 120.8(5) . .
C36 C35 C99 119.9(5) . .
C40 C36 C35 119.5(5) . .
C40 C36 H5 120.2 . .
C35 C36 H5 120.2 . .
C28 C37 C51 120.5(5) . .
C28 C37 H6 119.7 . .
C51 C37 H6 119.7 . .
C44 C38 C22 119.0(5) . .
C44 C38 H7 120.5 . .
C22 C38 H7 120.5 . .
C96 C39 C29 120.8(5) . .
C96 C39 H8 119.6 . .
C29 C39 H8 119.6 . .
C22 C40 C36 121.4(5) . .
C22 C40 H9 119.3 . .
C36 C40 H9 119.3 . .
C24 C41 C42 120.5(5) . .
C24 C41 H10 119.7 . .
C42 C41 H10 119.7 . .
C98 C42 C41 118.9(5) . .
C98 C42 H11 120.5 . .
C41 C42 H11 120.5 . .
N22 C43 C53 123.1(5) . .
N22 C43 H12 118.4 . .
C53 C43 H12 118.4 . .
C38 C44 C35 120.5(5) . .
C38 C44 H13 119.7 . .
C35 C44 H13 119.7 . .
C48 C45 C14 118.5(6) . .
C48 C45 H14 120.7 . .
C14 C45 H14 120.7 . .
C24 C46 C32 121.7(5) . .
C24 C46 H15 119.1 . .
C32 C46 H15 119.1 . .
C34 C47 C49 119.8(6) . .
C34 C47 H16 120.1 . .
C49 C47 H16 120.1 . .
C28 C48 C45 122.2(6) . .
C28 C48 H17 118.9 . .
C45 C48 H17 118.9 . .
N22 C49 C47 121.8(6) . .
N22 C49 H18 119.1 . .
C47 C49 H18 119.1 . .
C60 C50 C55 116.6(6) . .
C60 C50 C34 122.3(5) . .
C55 C50 C34 121.0(6) . .
C14 C51 C37 118.3(5) . .
C14 C51 H19 120.9 . .
C37 C51 H19 120.9 . .
N21 C52 C55 123.6(7) . .
N21 C52 H20 118.2 . .
C55 C52 H20 118.2 . .
C43 C53 C34 119.8(6) . .
C43 C53 H21 120.1 . .
C34 C53 H21 120.1 . .
C52 C55 C50 119.7(7) . .
C52 C55 H22 120.2 . .
C50 C55 H22 120.2 . .
N21 C59 C60 123.3(7) . .
N21 C59 H23 118.3 . .
C60 C59 H23 118.3 . .
C50 C60 C59 120.4(7) . .
C50 C60 H24 119.8 . .
C59 C60 H24 119.8 . .
C99 O19 Zn2 116.0(4) . .
C99 O20 Zn1 137.8(4) . .
O20 C99 O19 125.6(5) . .
O20 C99 C35 115.1(5) . .
O19 C99 C35 119.3(5) . .

loop_
_geom_bond_atom_site_label_1
_geom_bond_atom_site_label_2
_geom_bond_distance
_geom_bond_site_symmetry_2
Zn1 O5 2.017(4) 1_554
Zn1 O10 2.026(4) 1_554
Zn1 O8 2.033(4) .
Zn1 N22 2.034(4) .
Zn1 O20 2.049(4) .
Zn1 Zn2 2.9277(10) .
Zn2 O19 2.027(4) .
Zn2 N21 2.040(4) 8_455
Zn2 O13 2.046(4) .
Zn2 O6 2.052(4) 1_554
Zn2 O9 2.054(4) 1_554
S3 O16 1.432(4) .
S3 O15 1.443(4) .
S3 C22 1.772(5) .
S3 C96 1.781(5) .
S4 O17 1.429(4) .
S4 O18 1.436(4) .
S4 C98 1.770(5) .
S4 C14 1.783(5) .
O5 C26 1.250(6) .
O5 Zn1 2.017(4) 1_556
O6 C26 1.287(6) .
O6 Zn2 2.053(4) 1_556
N21 C52 1.322(8) .
N21 C59 1.329(8) .
N21 Zn2 2.040(4) 8_556
O8 C33 1.254(6) .
O9 C30 1.232(6) .
O9 Zn2 2.054(4) 1_556
O10 C30 1.265(7) .
O10 Zn1 2.026(4) 1_556
N22 C43 1.302(7) .
N22 C49 1.325(7) .
O13 C33 1.259(6) .
C14 C45 1.383(8) .
C14 C51 1.386(8) .
C96 C39 1.339(7) .
C96 C27 1.410(7) .
C98 C42 1.372(8) .
C98 C32 1.399(8) .
C97 C27 1.370(7) .
C97 C25 1.419(7) .
C97 H1 0.9400 .
C22 C40 1.338(8) .
C22 C38 1.402(7) .
C24 C46 1.361(8) .
C24 C41 1.384(8) .
C24 C30 1.511(7) .
C25 C29 1.373(7) .
C25 C26 1.486(7) .
C27 H2 0.9400 .
C28 C48 1.368(8) .
C28 C37 1.393(8) .
C28 C33 1.499(7) .
C29 C39 1.378(7) .
C29 H3 0.9400 .
C32 C46 1.379(7) .
C32 H4 0.9400 .
C34 C47 1.359(8) .
C34 C53 1.378(8) .
C34 C50 1.485(8) .
C35 C44 1.382(8) .
C35 C36 1.390(7) .
C35 C99 1.501(7) .
C36 C40 1.375(7) .
C36 H5 0.9400 .
C37 C51 1.394(8) .
C37 H6 0.9400 .
C38 C44 1.374(7) .
C38 H7 0.9400 .
C39 H8 0.9400 .
C40 H9 0.9400 .
C41 C42 1.387(7) .
C41 H10 0.9400 .
C42 H11 0.9400 .
C43 C53 1.373(9) .
C43 H12 0.9400 .
C44 H13 0.9400 .
C45 C48 1.369(8) .
C45 H14 0.9400 .
C46 H15 0.9400 .
C47 C49 1.399(8) .
C47 H16 0.9400 .
C48 H17 0.9400 .
C49 H18 0.9400 .
C50 C60 1.358(9) .
C50 C55 1.375(9) .
C51 H19 0.9400 .
C52 C55 1.373(10) .
C52 H20 0.9400 .
C53 H21 0.9400 .
C55 H22 0.9400 .
C59 C60 1.369(10) .
C59 H23 0.9400 .
C60 H24 0.9400 .
O19 C99 1.263(7) .
O20 C99 1.261(7) .

loop_
_geom_torsion_atom_site_label_1
_geom_torsion_atom_site_label_2
_geom_torsion_atom_site_label_3
_geom_torsion_atom_site_label_4
_geom_torsion
_geom_torsion_site_symmetry_1
_geom_torsion_site_symmetry_4
O5 Zn1 Zn2 O19 -90.70(17) 1_554 .
O10 Zn1 Zn2 O19 179.87(15) 1_554 .
O8 Zn1 Zn2 O19 88.87(16) . .
N22 Zn1 Zn2 O19 13.8(5) . .
O20 Zn1 Zn2 O19 -1.93(18) . .
O5 Zn1 Zn2 N21 69.6(6) 1_554 8_455
O10 Zn1 Zn2 N21 -19.9(6) 1_554 8_455
O8 Zn1 Zn2 N21 -110.9(6) . 8_455
N22 Zn1 Zn2 N21 174.1(7) . 8_455
O20 Zn1 Zn2 N21 158.3(6) . 8_455
O5 Zn1 Zn2 O13 -179.56(15) 1_554 .
O10 Zn1 Zn2 O13 91.01(17) 1_554 .
O8 Zn1 Zn2 O13 0.01(16) . .
N22 Zn1 Zn2 O13 -75.1(5) . .
O20 Zn1 Zn2 O13 -90.80(18) . .
O5 Zn1 Zn2 O6 0.08(16) 1_554 1_554
O10 Zn1 Zn2 O6 -89.35(16) 1_554 1_554
O8 Zn1 Zn2 O6 179.65(15) . 1_554
N22 Zn1 Zn2 O6 104.6(5) . 1_554
O20 Zn1 Zn2 O6 88.85(18) . 1_554
O5 Zn1 Zn2 O9 91.25(17) 1_554 1_554
O10 Zn1 Zn2 O9 1.82(17) 1_554 1_554
O8 Zn1 Zn2 O9 -89.19(17) . 1_554
N22 Zn1 Zn2 O9 -164.3(5) . 1_554
O20 Zn1 Zn2 O9 -179.99(17) . 1_554
O5 Zn1 O8 C33 3.2(8) 1_554 .
O10 Zn1 O8 C33 -84.4(5) 1_554 .
N22 Zn1 O8 C33 167.7(5) . .
O20 Zn1 O8 C33 73.6(5) . .
Zn2 Zn1 O8 C33 1.9(5) . .
O5 Zn1 N22 C43 -17.7(5) 1_554 .
O10 Zn1 N22 C43 74.5(5) 1_554 .
O8 Zn1 N22 C43 167.4(5) . .
O20 Zn1 N22 C43 -105.2(5) . .
Zn2 Zn1 N22 C43 -120.1(6) . .
O5 Zn1 N22 C49 161.5(6) 1_554 .
O10 Zn1 N22 C49 -106.4(6) 1_554 .
O8 Zn1 N22 C49 -13.5(6) . .
O20 Zn1 N22 C49 74.0(6) . .
Zn2 Zn1 N22 C49 59.0(8) . .
O19 Zn2 O13 C33 -90.9(4) . .
N21 Zn2 O13 C33 166.3(4) 8_455 .
O6 Zn2 O13 C33 -2.7(8) 1_554 .
O9 Zn2 O13 C33 72.2(4) 1_554 .
Zn1 Zn2 O13 C33 -1.7(4) . .
O17 S4 C14 C45 -32.6(6) . .
O18 S4 C14 C45 -165.1(5) . .
C98 S4 C14 C45 80.1(5) . .
O17 S4 C14 C51 149.0(5) . .
O18 S4 C14 C51 16.5(5) . .
C98 S4 C14 C51 -98.3(5) . .
O16 S3 C96 C39 28.9(5) . .
O15 S3 C96 C39 160.5(4) . .
C22 S3 C96 C39 -84.2(5) . .
O16 S3 C96 C27 -155.1(4) . .
O15 S3 C96 C27 -23.6(5) . .
C22 S3 C96 C27 91.8(4) . .
O17 S4 C98 C42 25.8(5) . .
O18 S4 C98 C42 157.9(5) . .
C14 S4 C98 C42 -87.9(5) . .
O17 S4 C98 C32 -157.5(5) . .
O18 S4 C98 C32 -25.4(5) . .
C14 S4 C98 C32 88.8(5) . .
O16 S3 C22 C40 -37.2(5) . .
O15 S3 C22 C40 -168.0(5) . .
C96 S3 C22 C40 75.8(5) . .
O16 S3 C22 C38 144.8(4) . .
O15 S3 C22 C38 14.0(5) . .
C96 S3 C22 C38 -102.2(5) . .
C27 C97 C25 C29 -1.2(8) . .
C27 C97 C25 C26 176.8(5) . .
Zn1 O5 C26 O6 -2.5(8) 1_556 .
Zn1 O5 C26 C25 177.8(3) 1_556 .
Zn2 O6 C26 O5 2.8(8) 1_556 .
Zn2 O6 C26 C25 -177.5(3) 1_556 .
C29 C25 C26 O5 -179.8(5) . .
C97 C25 C26 O5 2.2(7) . .
C29 C25 C26 O6 0.5(8) . .
C97 C25 C26 O6 -177.5(5) . .
C25 C97 C27 C96 0.7(8) . .
C39 C96 C27 C97 0.4(8) . .
S3 C96 C27 C97 -175.5(4) . .
C97 C25 C29 C39 0.7(8) . .
C26 C25 C29 C39 -177.3(5) . .
Zn2 O9 C30 O10 0.7(9) 1_556 .
Zn2 O9 C30 C24 -177.0(3) 1_556 .
Zn1 O10 C30 O9 2.2(7) 1_556 .
Zn1 O10 C30 C24 179.9(3) 1_556 .
C46 C24 C30 O9 -0.9(8) . .
C41 C24 C30 O9 176.8(5) . .
C46 C24 C30 O10 -178.8(5) . .
C41 C24 C30 O10 -1.1(8) . .
C42 C98 C32 C46 0.3(9) . .
S4 C98 C32 C46 -176.2(5) . .
Zn1 O8 C33 O13 -4.0(9) . .
Zn1 O8 C33 C28 177.7(3) . .
Zn2 O13 C33 O8 3.7(8) . .
Zn2 O13 C33 C28 -178.0(3) . .
C48 C28 C33 O8 7.7(8) . .
C37 C28 C33 O8 -173.2(5) . .
C48 C28 C33 O13 -170.8(6) . .
C37 C28 C33 O13 8.3(8) . .
C44 C35 C36 C40 -2.0(9) . .
C99 C35 C36 C40 175.2(5) . .
C48 C28 C37 C51 1.1(10) . .
C33 C28 C37 C51 -178.0(6) . .
C40 C22 C38 C44 -1.1(8) . .
S3 C22 C38 C44 176.9(4) . .
C27 C96 C39 C29 -0.9(8) . .
S3 C96 C39 C29 174.9(4) . .
C25 C29 C39 C96 0.4(9) . .
C38 C22 C40 C36 1.2(9) . .
S3 C22 C40 C36 -176.8(5) . .
C35 C36 C40 C22 0.4(9) . .
C46 C24 C41 C42 2.4(9) . .
C30 C24 C41 C42 -175.3(5) . .
C32 C98 C42 C41 -0.5(9) . .
S4 C98 C42 C41 176.1(5) . .
C24 C41 C42 C98 -0.8(10) . .
C49 N22 C43 C53 0.7(10) . .
Zn1 N22 C43 C53 179.8(5) . .
C22 C38 C44 C35 -0.6(8) . .
C36 C35 C44 C38 2.1(8) . .
C99 C35 C44 C38 -175.0(5) . .
C51 C14 C45 C48 1.7(10) . .
S4 C14 C45 C48 -176.7(5) . .
C41 C24 C46 C32 -2.6(9) . .
C30 C24 C46 C32 175.1(5) . .
C98 C32 C46 C24 1.3(9) . .
C53 C34 C47 C49 -1.5(13) . .
C50 C34 C47 C49 -178.9(7) . .
C37 C28 C48 C45 -0.9(11) . .
C33 C28 C48 C45 178.1(6) . .
C14 C45 C48 C28 -0.4(11) . .
C43 N22 C49 C47 2.1(12) . .
Zn1 N22 C49 C47 -177.0(7) . .
C34 C47 C49 N22 -1.7(15) . .
C47 C34 C50 C60 138.5(10) . .
C53 C34 C50 C60 -38.8(10) . .
C47 C34 C50 C55 -37.5(10) . .
C53 C34 C50 C55 145.1(8) . .
C45 C14 C51 C37 -1.5(9) . .
S4 C14 C51 C37 176.9(5) . .
C28 C37 C51 C14 0.0(10) . .
C59 N21 C52 C55 -3.4(12) . .
Zn2 N21 C52 C55 174.2(6) 8_556 .
N22 C43 C53 C34 -4.0(10) . .
C47 C34 C53 C43 4.2(11) . .
C50 C34 C53 C43 -178.3(6) . .
N21 C52 C55 C50 -1.3(13) . .
C60 C50 C55 C52 4.8(12) . .
C34 C50 C55 C52 -179.0(6) . .
C52 N21 C59 C60 4.6(16) . .
Zn2 N21 C59 C60 -173.1(9) 8_556 .
C55 C50 C60 C59 -3.7(15) . .
C34 C50 C60 C59 -179.8(9) . .
N21 C59 C60 C50 -1.1(19) . .
N21 Zn2 O19 C99 -173.5(4) 8_455 .
O13 Zn2 O19 C99 85.1(4) . .
O6 Zn2 O19 C99 -75.0(4) 1_554 .
O9 Zn2 O19 C99 8.4(8) 1_554 .
Zn1 Zn2 O19 C99 2.2(4) . .
O5 Zn1 O20 C99 87.1(6) 1_554 .
O10 Zn1 O20 C99 7.7(9) 1_554 .
O8 Zn1 O20 C99 -75.0(6) . .
N22 Zn1 O20 C99 -173.2(6) . .
Zn2 Zn1 O20 C99 2.9(5) . .
Zn1 O20 C99 O19 -2.1(10) . .
Zn1 O20 C99 C35 176.7(4) . .
Zn2 O19 C99 O20 -1.2(7) . .
Zn2 O19 C99 C35 -179.9(4) . .
C44 C35 C99 O20 10.5(8) . .
C36 C35 C99 O20 -166.6(5) . .
C44 C35 C99 O19 -170.6(5) . .
C36 C35 C99 O19 12.2(8) . .
